data_4326750
loop_
_publ_author_name
'Ting Zhu'
'Truman C. Wambach'
'Michael D. Fryzuk'

_publ_contact_author_email fryzuk@chem.ubc.ca
_publ_contact_author_name 'Michael D. Fryzuk'
_publ_section_title
;
 New Cyclopentenyl-Linked [NPN] Ligands and Their Coordination Chemistry
 with Zirconium: Synthesis of a Dinuclear Side-On-Bound Dinitrogen Complex
;
_journal_name_full 'Inorganic Chemistry'
_journal_page_first 11212
_journal_page_last 11221
_journal_paper_doi 10.1021/ic201762r
_journal_volume 50
_journal_year 2011
_chemical_formula_moiety 36CH94N8P2Zr2
_chemical_formula_sum 'C36 H47 N4 P Zr'
_chemical_formula_weight 657.97
_chemical_name_systematic
;
 ?
;
_space_group_IT_number 2
_symmetry_cell_setting triclinic
_symmetry_space_group_name_Hall '-P 1'
_symmetry_space_group_name_H-M 'P -1'
_atom_sites_solution_hydrogens geom
_atom_sites_solution_primary direct
_atom_sites_solution_secondary difmap
_audit_creation_method SHELXL-97
_cell_angle_alpha 89.473(2)
_cell_angle_beta 88.110(2)
_cell_angle_gamma 72.927(2)
_cell_formula_units_Z 2
_cell_length_a 11.5299(4)
_cell_length_b 11.7212(4)
_cell_length_c 12.9070(5)
_cell_measurement_reflns_used 7521
_cell_measurement_temperature 100(2)
_cell_measurement_theta_max 28.0
_cell_measurement_theta_min 1.8
_cell_volume 1666.53(11)
_computing_structure_refinement 'SHELXL-97 (Sheldrick, 2008)'
_diffrn_ambient_temperature 100(2)
_diffrn_measured_fraction_theta_full 0.987
_diffrn_measured_fraction_theta_max 0.987
_diffrn_measurement_device_type 'Bruker x8 APEX II'
_diffrn_measurement_method 'area detector'
_diffrn_radiation_monochromator graphite
_diffrn_radiation_source 'fine-focus sealed tube'
_diffrn_radiation_type MoK\a
_diffrn_radiation_wavelength 0.71073
_diffrn_reflns_av_R_equivalents 0.0229
_diffrn_reflns_av_sigmaI/netI 0.0146
_diffrn_reflns_limit_h_max 15
_diffrn_reflns_limit_h_min -15
_diffrn_reflns_limit_k_max 15
_diffrn_reflns_limit_k_min -15
_diffrn_reflns_limit_l_max 17
_diffrn_reflns_limit_l_min -17
_diffrn_reflns_number 43830
_diffrn_reflns_theta_full 28.02
_diffrn_reflns_theta_max 28.02
_diffrn_reflns_theta_min 1.82
_exptl_absorpt_coefficient_mu 0.408
_exptl_absorpt_correction_T_max 0.8408
_exptl_absorpt_correction_T_min 0.7918
_exptl_absorpt_correction_type multi-scan
_exptl_crystal_colour yellow
_exptl_crystal_density_diffrn 1.311
_exptl_crystal_description prisim
_exptl_crystal_F_000 692
_exptl_crystal_size_max 0.60
_exptl_crystal_size_mid 0.50
_exptl_crystal_size_min 0.44
_refine_diff_density_max 0.363
_refine_diff_density_min -0.297
_refine_diff_density_rms 0.046
_refine_ls_extinction_method none
_refine_ls_goodness_of_fit_ref 1.062
_refine_ls_hydrogen_treatment constr
_refine_ls_matrix_type full
_refine_ls_number_parameters 387
_refine_ls_number_reflns 7969
_refine_ls_number_restraints 0
_refine_ls_restrained_S_all 1.062
_refine_ls_R_factor_all 0.0229
_refine_ls_R_factor_gt 0.0209
_refine_ls_shift/su_max 0.001
_refine_ls_shift/su_mean 0.000
_refine_ls_structure_factor_coef Fsqd
_refine_ls_weighting_details 'calc w=1/[\s^2^(Fo^2^)+(0.0239P)^2^+0.8522P] where P=(Fo^2^+2Fc^2^)/3'
_refine_ls_weighting_scheme calc
_refine_ls_wR_factor_gt 0.0543
_refine_ls_wR_factor_ref 0.0553
_reflns_number_gt 7521
_reflns_number_total 7969
_reflns_threshold_expression >2\s(I)
_cod_data_source_file ic201762r_si_002_3.cif
_cod_data_source_block mf776_0m
_cod_original_cell_volume 1666.53(10)
_cod_database_code 4326750

loop_
_symmetry_equiv_pos_as_xyz
'x, y, z'
'-x, -y, -z'

loop_
_atom_site_label
_atom_site_type_symbol
_atom_site_fract_x
_atom_site_fract_y
_atom_site_fract_z
_atom_site_U_iso_or_equiv
_atom_site_adp_type
_atom_site_occupancy
_atom_site_symmetry_multiplicity
_atom_site_calc_flag
_atom_site_refinement_flags
C1 C 0.44948(10) 0.25096(10) 0.13663(9) 0.0152(2) Uani 1 1 d .
C2 C 0.46951(10) 0.25258(10) 0.23993(9) 0.0154(2) Uani 1 1 d .
C3 C 0.60340(11) 0.21795(11) 0.26176(10) 0.0191(2) Uani 1 1 d .
H3A H 0.6239 0.1567 0.3147 0.023 Uiso 1 1 calc R
H3B H 0.6273 0.2865 0.2838 0.023 Uiso 1 1 calc R
C4 C 0.66435(11) 0.17025(12) 0.15624(10) 0.0229(3) Uani 1 1 d .
H4A H 0.7344 0.1984 0.1421 0.027 Uiso 1 1 calc R
H4B H 0.6907 0.0837 0.1561 0.027 Uiso 1 1 calc R
C5 C 0.56816(11) 0.21782(12) 0.07435(10) 0.0212(2) Uani 1 1 d .
H5A H 0.5806 0.2870 0.0392 0.025 Uiso 1 1 calc R
H5B H 0.5702 0.1569 0.0234 0.025 Uiso 1 1 calc R
C6 C 0.33147(10) 0.33065(11) -0.00925(9) 0.0161(2) Uani 1 1 d .
C7 C 0.33517(11) 0.26420(12) -0.10002(10) 0.0210(2) Uani 1 1 d .
C8 C 0.32779(12) 0.32164(14) -0.19544(10) 0.0262(3) Uani 1 1 d .
H8 H 0.3298 0.2780 -0.2557 0.031 Uiso 1 1 calc R
C9 C 0.31757(12) 0.44156(14) -0.20293(10) 0.0263(3) Uani 1 1 d .
H9 H 0.3126 0.4784 -0.2674 0.032 Uiso 1 1 calc R
C10 C 0.31478(12) 0.50657(12) -0.11350(10) 0.0230(3) Uani 1 1 d .
H10 H 0.3076 0.5876 -0.1184 0.028 Uiso 1 1 calc R
C11 C 0.32260(11) 0.45283(11) -0.01631(9) 0.0180(2) Uani 1 1 d .
C12 C 0.34785(15) 0.13346(13) -0.09677(11) 0.0308(3) Uani 1 1 d .
H12A H 0.2688 0.1219 -0.0948 0.046 Uiso 1 1 calc R
H12B H 0.3903 0.0990 -0.0360 0.046 Uiso 1 1 calc R
H12C H 0.3926 0.0956 -0.1574 0.046 Uiso 1 1 calc R
C13 C 0.32444(13) 0.52533(11) 0.07891(10) 0.0228(2) Uani 1 1 d .
H13A H 0.4069 0.5144 0.0975 0.034 Uiso 1 1 calc R
H13B H 0.2814 0.4997 0.1351 0.034 Uiso 1 1 calc R
H13C H 0.2861 0.6082 0.0649 0.034 Uiso 1 1 calc R
C14 C 0.34673(10) 0.43621(10) 0.38827(9) 0.0149(2) Uani 1 1 d .
C15 C 0.27220(11) 0.47871(11) 0.47563(9) 0.0193(2) Uani 1 1 d .
H15 H 0.2233 0.4349 0.5035 0.023 Uiso 1 1 calc R
C16 C 0.27081(12) 0.58597(12) 0.52091(10) 0.0236(3) Uani 1 1 d .
H16 H 0.2205 0.6140 0.5787 0.028 Uiso 1 1 calc R
C17 C 0.34384(13) 0.65166(11) 0.48049(10) 0.0247(3) Uani 1 1 d .
H17 H 0.3427 0.7235 0.5111 0.030 Uiso 1 1 calc R
C18 C 0.41858(12) 0.60990(11) 0.39436(10) 0.0215(2) Uani 1 1 d .
H18 H 0.4683 0.6535 0.3675 0.026 Uiso 1 1 calc R
C19 C 0.41953(11) 0.50308(10) 0.34800(9) 0.0170(2) Uani 1 1 d .
H19 H 0.4692 0.4760 0.2896 0.020 Uiso 1 1 calc R
C20 C 0.25819(10) 0.12764(10) 0.39839(9) 0.0144(2) Uani 1 1 d .
C21 C 0.32947(11) 0.19772(10) 0.41968(9) 0.0159(2) Uani 1 1 d .
C22 C 0.38810(12) 0.16784(11) 0.52316(9) 0.0197(2) Uani 1 1 d .
H22A H 0.3845 0.2395 0.5618 0.024 Uiso 1 1 calc R
H22B H 0.4720 0.1196 0.5150 0.024 Uiso 1 1 calc R
C23 C 0.30924(14) 0.09697(13) 0.57645(10) 0.0264(3) Uani 1 1 d .
H23A H 0.3582 0.0342 0.6196 0.032 Uiso 1 1 calc R
H23B H 0.2451 0.1492 0.6193 0.032 Uiso 1 1 calc R
C24 C 0.25547(12) 0.04366(11) 0.48780(9) 0.0200(2) Uani 1 1 d .
H24A H 0.3047 -0.0370 0.4716 0.024 Uiso 1 1 calc R
H24B H 0.1731 0.0431 0.5052 0.024 Uiso 1 1 calc R
C25 C 0.14639(11) 0.03224(10) 0.29577(9) 0.0149(2) Uani 1 1 d .
C26 C 0.02122(11) 0.04989(11) 0.30870(9) 0.0185(2) Uani 1 1 d .
C27 C -0.02434(13) -0.04637(13) 0.29388(10) 0.0260(3) Uani 1 1 d .
H27 H -0.1074 -0.0353 0.3011 0.031 Uiso 1 1 calc R
C28 C 0.05232(15) -0.15811(13) 0.26856(11) 0.0305(3) Uani 1 1 d .
H28 H 0.0209 -0.2219 0.2601 0.037 Uiso 1 1 calc R
C29 C 0.17549(14) -0.17487(12) 0.25582(11) 0.0273(3) Uani 1 1 d .
H29 H 0.2267 -0.2503 0.2391 0.033 Uiso 1 1 calc R
C30 C 0.22426(12) -0.08020(11) 0.26771(9) 0.0198(2) Uani 1 1 d .
C31 C -0.06284(12) 0.16962(12) 0.33957(11) 0.0260(3) Uani 1 1 d .
H31A H -0.1433 0.1632 0.3518 0.039 Uiso 1 1 calc R
H31B H -0.0638 0.2260 0.2849 0.039 Uiso 1 1 calc R
H31C H -0.0352 0.1962 0.4017 0.039 Uiso 1 1 calc R
C32 C 0.35773(12) -0.09809(13) 0.24726(11) 0.0272(3) Uani 1 1 d .
H32A H 0.3964 -0.0957 0.3116 0.041 Uiso 1 1 calc R
H32B H 0.3685 -0.0358 0.2026 0.041 Uiso 1 1 calc R
H32C H 0.3934 -0.1741 0.2145 0.041 Uiso 1 1 calc R
C33 C 0.01187(12) 0.46136(12) 0.31634(10) 0.0252(3) Uani 1 1 d .
H33A H 0.0416 0.5262 0.3359 0.038 Uiso 1 1 calc R
H33B H 0.0363 0.3978 0.3658 0.038 Uiso 1 1 calc R
H33C H -0.0751 0.4885 0.3147 0.038 Uiso 1 1 calc R
C34 C 0.02820(13) 0.51127(12) 0.13632(10) 0.0257(3) Uani 1 1 d .
H34A H -0.0581 0.5346 0.1284 0.039 Uiso 1 1 calc R
H34B H 0.0684 0.4818 0.0714 0.039 Uiso 1 1 calc R
H34C H 0.0523 0.5790 0.1577 0.039 Uiso 1 1 calc R
C35 C 0.13215(12) 0.05366(11) 0.04729(10) 0.0217(2) Uani 1 1 d .
H35A H 0.0803 0.0129 0.0810 0.033 Uiso 1 1 calc R
H35B H 0.2145 0.0170 0.0664 0.033 Uiso 1 1 calc R
H35C H 0.1264 0.0489 -0.0265 0.033 Uiso 1 1 calc R
C36 C -0.02547(13) 0.23644(13) 0.03974(12) 0.0290(3) Uani 1 1 d .
H36A H -0.0215 0.2346 -0.0347 0.043 Uiso 1 1 calc R
H36B H -0.0526 0.3178 0.0631 0.043 Uiso 1 1 calc R
H36C H -0.0814 0.1951 0.0648 0.043 Uiso 1 1 calc R
N1 N 0.33719(9) 0.27628(9) 0.09141(7) 0.01549(19) Uani 1 1 d .
N2 N 0.19490(9) 0.13119(8) 0.30826(7) 0.01381(18) Uani 1 1 d .
N3 N 0.06150(9) 0.41822(9) 0.21417(8) 0.01773(19) Uani 1 1 d .
N4 N 0.09440(9) 0.17855(9) 0.07917(8) 0.01710(19) Uani 1 1 d .
P1 P 0.33899(3) 0.30258(3) 0.32299(2) 0.01350(6) Uani 1 1 d .
Zr1 Zr 0.181371(9) 0.257657(9) 0.181698(8) 0.01211(4) Uani 1 1 d .

loop_
_atom_site_aniso_label
_atom_site_aniso_U_11
_atom_site_aniso_U_22
_atom_site_aniso_U_33
_atom_site_aniso_U_23
_atom_site_aniso_U_13
_atom_site_aniso_U_12
C1 0.0162(5) 0.0126(5) 0.0183(5) -0.0015(4) 0.0033(4) -0.0069(4)
C2 0.0148(5) 0.0152(5) 0.0175(5) -0.0010(4) 0.0013(4) -0.0069(4)
C3 0.0167(5) 0.0182(5) 0.0226(6) 0.0009(4) -0.0017(4) -0.0053(4)
C4 0.0170(6) 0.0211(6) 0.0292(7) -0.0044(5) 0.0030(5) -0.0037(5)
C5 0.0183(6) 0.0254(6) 0.0205(6) -0.0045(5) 0.0057(4) -0.0078(5)
C6 0.0154(5) 0.0209(6) 0.0137(5) -0.0005(4) 0.0021(4) -0.0083(4)
C7 0.0207(6) 0.0280(6) 0.0176(6) -0.0055(5) 0.0043(4) -0.0126(5)
C8 0.0262(6) 0.0427(8) 0.0141(6) -0.0057(5) 0.0025(5) -0.0169(6)
C9 0.0233(6) 0.0432(8) 0.0154(6) 0.0077(5) -0.0017(5) -0.0144(6)
C10 0.0214(6) 0.0259(6) 0.0234(6) 0.0062(5) -0.0013(5) -0.0096(5)
C11 0.0168(5) 0.0215(6) 0.0175(5) -0.0001(4) 0.0003(4) -0.0085(4)
C12 0.0427(8) 0.0304(7) 0.0250(7) -0.0129(5) 0.0115(6) -0.0204(6)
C13 0.0307(7) 0.0196(6) 0.0212(6) -0.0015(5) 0.0004(5) -0.0122(5)
C14 0.0156(5) 0.0154(5) 0.0140(5) -0.0004(4) -0.0028(4) -0.0050(4)
C15 0.0198(6) 0.0204(6) 0.0174(5) 0.0002(4) 0.0009(4) -0.0057(5)
C16 0.0287(6) 0.0210(6) 0.0174(6) -0.0028(5) 0.0007(5) -0.0018(5)
C17 0.0356(7) 0.0153(5) 0.0226(6) -0.0018(5) -0.0061(5) -0.0059(5)
C18 0.0270(6) 0.0179(6) 0.0228(6) 0.0022(5) -0.0053(5) -0.0110(5)
C19 0.0181(5) 0.0175(5) 0.0164(5) 0.0002(4) -0.0011(4) -0.0067(4)
C20 0.0153(5) 0.0143(5) 0.0139(5) 0.0001(4) 0.0011(4) -0.0046(4)
C21 0.0180(5) 0.0184(5) 0.0131(5) 0.0012(4) -0.0010(4) -0.0082(4)
C22 0.0235(6) 0.0231(6) 0.0156(5) 0.0021(4) -0.0043(4) -0.0112(5)
C23 0.0417(8) 0.0302(7) 0.0152(6) 0.0056(5) -0.0060(5) -0.0223(6)
C24 0.0275(6) 0.0202(6) 0.0161(5) 0.0038(4) -0.0035(5) -0.0127(5)
C25 0.0191(5) 0.0149(5) 0.0127(5) 0.0004(4) -0.0007(4) -0.0081(4)
C26 0.0205(6) 0.0220(6) 0.0160(5) -0.0014(4) 0.0016(4) -0.0110(5)
C27 0.0296(7) 0.0338(7) 0.0229(6) -0.0014(5) 0.0015(5) -0.0222(6)
C28 0.0487(9) 0.0253(7) 0.0272(7) -0.0007(5) -0.0040(6) -0.0257(6)
C29 0.0425(8) 0.0151(6) 0.0244(6) -0.0022(5) -0.0047(6) -0.0079(5)
C30 0.0248(6) 0.0172(5) 0.0167(5) -0.0003(4) -0.0024(4) -0.0049(5)
C31 0.0164(6) 0.0290(7) 0.0329(7) -0.0071(5) 0.0045(5) -0.0078(5)
C32 0.0230(6) 0.0247(6) 0.0283(7) -0.0046(5) -0.0014(5) 0.0018(5)
C33 0.0259(6) 0.0269(6) 0.0208(6) -0.0021(5) 0.0013(5) -0.0047(5)
C34 0.0258(6) 0.0252(6) 0.0236(6) 0.0054(5) -0.0018(5) -0.0036(5)
C35 0.0264(6) 0.0233(6) 0.0186(6) -0.0043(5) -0.0002(5) -0.0123(5)
C36 0.0239(6) 0.0317(7) 0.0325(7) -0.0019(6) -0.0090(5) -0.0091(6)
N1 0.0174(5) 0.0182(5) 0.0130(4) -0.0008(4) 0.0010(3) -0.0086(4)
N2 0.0147(4) 0.0139(4) 0.0147(4) 0.0001(3) -0.0010(3) -0.0071(4)
N3 0.0179(5) 0.0160(5) 0.0184(5) 0.0001(4) -0.0014(4) -0.0034(4)
N4 0.0183(5) 0.0204(5) 0.0151(5) -0.0004(4) -0.0011(4) -0.0096(4)
P1 0.01476(13) 0.01618(13) 0.01200(13) -0.00016(10) -0.00013(10) -0.00836(11)
Zr1 0.01250(5) 0.01313(6) 0.01177(6) 0.00024(4) -0.00053(4) -0.00543(4)

loop_
_atom_type_symbol
_atom_type_description
_atom_type_scat_dispersion_real
_atom_type_scat_dispersion_imag
_atom_type_scat_source
C C 0.0033 0.0016 'International Tables Vol C Tables 4.2.6.8 and 6.1.1.4'
H H 0.0000 0.0000 'International Tables Vol C Tables 4.2.6.8 and 6.1.1.4'
N N 0.0061 0.0033 'International Tables Vol C Tables 4.2.6.8 and 6.1.1.4'
P P 0.1023 0.0942 'International Tables Vol C Tables 4.2.6.8 and 6.1.1.4'
Zr Zr -2.9673 0.5597 'International Tables Vol C Tables 4.2.6.8 and 6.1.1.4'

loop_
_geom_angle_atom_site_label_1
_geom_angle_atom_site_label_2
_geom_angle_atom_site_label_3
_geom_angle
C2 C1 N1 126.20(10)
C2 C1 C5 110.83(10)
N1 C1 C5 122.97(10)
C1 C2 C3 111.98(10)
C1 C2 P1 116.40(9)
C3 C2 P1 131.48(9)
C2 C3 C4 103.18(10)
C2 C3 H3A 111.1
C4 C3 H3A 111.1
C2 C3 H3B 111.1
C4 C3 H3B 111.1
H3A C3 H3B 109.1
C5 C4 C3 106.39(10)
C5 C4 H4A 110.5
C3 C4 H4A 110.5
C5 C4 H4B 110.5
C3 C4 H4B 110.5
H4A C4 H4B 108.6
C1 C5 C4 103.75(10)
C1 C5 H5A 111.0
C4 C5 H5A 111.0
C1 C5 H5B 111.0
C4 C5 H5B 111.0
H5A C5 H5B 109.0
C7 C6 C11 119.78(11)
C7 C6 N1 121.31(11)
C11 C6 N1 118.91(10)
C8 C7 C6 118.94(12)
C8 C7 C12 119.25(12)
C6 C7 C12 121.82(12)
C9 C8 C7 121.63(12)
C9 C8 H8 119.2
C7 C8 H8 119.2
C8 C9 C10 119.31(12)
C8 C9 H9 120.3
C10 C9 H9 120.3
C9 C10 C11 121.13(12)
C9 C10 H10 119.4
C11 C10 H10 119.4
C10 C11 C6 119.20(11)
C10 C11 C13 119.58(11)
C6 C11 C13 121.20(11)
C7 C12 H12A 109.5
C7 C12 H12B 109.5
H12A C12 H12B 109.5
C7 C12 H12C 109.5
H12A C12 H12C 109.5
H12B C12 H12C 109.5
C11 C13 H13A 109.5
C11 C13 H13B 109.5
H13A C13 H13B 109.5
C11 C13 H13C 109.5
H13A C13 H13C 109.5
H13B C13 H13C 109.5
C19 C14 C15 118.89(11)
C19 C14 P1 120.79(9)
C15 C14 P1 120.13(9)
C16 C15 C14 120.31(12)
C16 C15 H15 119.8
C14 C15 H15 119.8
C17 C16 C15 120.37(12)
C17 C16 H16 119.8
C15 C16 H16 119.8
C18 C17 C16 119.74(12)
C18 C17 H17 120.1
C16 C17 H17 120.1
C17 C18 C19 120.18(12)
C17 C18 H18 119.9
C19 C18 H18 119.9
C18 C19 C14 120.50(11)
C18 C19 H19 119.7
C14 C19 H19 119.7
C21 C20 N2 125.67(10)
C21 C20 C24 110.65(10)
N2 C20 C24 123.68(10)
C20 C21 C22 111.94(10)
C20 C21 P1 115.73(9)
C22 C21 P1 132.31(9)
C21 C22 C23 102.06(10)
C21 C22 H22A 111.4
C23 C22 H22A 111.4
C21 C22 H22B 111.4
C23 C22 H22B 111.4
H22A C22 H22B 109.2
C24 C23 C22 105.59(10)
C24 C23 H23A 110.6
C22 C23 H23A 110.6
C24 C23 H23B 110.6
C22 C23 H23B 110.6
H23A C23 H23B 108.8
C20 C24 C23 102.87(9)
C20 C24 H24A 111.2
C23 C24 H24A 111.2
C20 C24 H24B 111.2
C23 C24 H24B 111.2
H24A C24 H24B 109.1
C26 C25 C30 120.47(11)
C26 C25 N2 119.72(10)
C30 C25 N2 119.78(10)
C27 C26 C25 118.87(12)
C27 C26 C31 120.21(12)
C25 C26 C31 120.92(11)
C28 C27 C26 120.92(13)
C28 C27 H27 119.5
C26 C27 H27 119.5
C29 C28 C27 119.92(12)
C29 C28 H28 120.0
C27 C28 H28 120.0
C28 C29 C30 120.87(13)
C28 C29 H29 119.6
C30 C29 H29 119.6
C29 C30 C25 118.92(12)
C29 C30 C32 120.27(12)
C25 C30 C32 120.78(11)
C26 C31 H31A 109.5
C26 C31 H31B 109.5
H31A C31 H31B 109.5
C26 C31 H31C 109.5
H31A C31 H31C 109.5
H31B C31 H31C 109.5
C30 C32 H32A 109.5
C30 C32 H32B 109.5
H32A C32 H32B 109.5
C30 C32 H32C 109.5
H32A C32 H32C 109.5
H32B C32 H32C 109.5
N3 C33 H33A 109.5
N3 C33 H33B 109.5
H33A C33 H33B 109.5
N3 C33 H33C 109.5
H33A C33 H33C 109.5
H33B C33 H33C 109.5
N3 C34 H34A 109.5
N3 C34 H34B 109.5
H34A C34 H34B 109.5
N3 C34 H34C 109.5
H34A C34 H34C 109.5
H34B C34 H34C 109.5
N4 C35 H35A 109.5
N4 C35 H35B 109.5
H35A C35 H35B 109.5
N4 C35 H35C 109.5
H35A C35 H35C 109.5
H35B C35 H35C 109.5
N4 C36 H36A 109.5
N4 C36 H36B 109.5
H36A C36 H36B 109.5
N4 C36 H36C 109.5
H36A C36 H36C 109.5
H36B C36 H36C 109.5
C1 N1 C6 114.74(9)
C1 N1 Zr1 119.76(7)
C6 N1 Zr1 124.83(7)
C20 N2 C25 114.44(9)
C20 N2 Zr1 126.29(7)
C25 N2 Zr1 118.89(7)
C34 N3 C33 111.79(10)
C34 N3 Zr1 121.58(8)
C33 N3 Zr1 126.12(8)
C36 N4 C35 108.94(10)
C36 N4 Zr1 123.94(8)
C35 N4 Zr1 126.52(8)
C21 P1 C2 113.23(6)
C21 P1 C14 107.40(5)
C2 P1 C14 107.98(5)
C21 P1 Zr1 99.51(4)
C2 P1 Zr1 94.69(4)
C14 P1 Zr1 133.46(4)
N3 Zr1 N4 104.88(4)
N3 Zr1 N1 111.36(4)
N4 Zr1 N1 103.49(4)
N3 Zr1 N2 112.54(4)
N4 Zr1 N2 97.75(4)
N1 Zr1 N2 123.52(4)
N3 Zr1 P1 89.90(3)
N4 Zr1 P1 164.75(3)
N1 Zr1 P1 73.78(3)
N2 Zr1 P1 72.59(3)

loop_
_geom_bond_atom_site_label_1
_geom_bond_atom_site_label_2
_geom_bond_distance
C1 C2 1.3618(16)
C1 N1 1.3879(15)
C1 C5 1.5135(16)
C2 C3 1.5119(16)
C2 P1 1.7734(12)
C3 C4 1.5432(17)
C3 H3A 0.9700
C3 H3B 0.9700
C4 C5 1.5367(18)
C4 H4A 0.9700
C4 H4B 0.9700
C5 H5A 0.9700
C5 H5B 0.9700
C6 C7 1.4053(16)
C6 C11 1.4079(16)
C6 N1 1.4367(14)
C7 C8 1.3911(18)
C7 C12 1.4964(19)
C8 C9 1.378(2)
C8 H8 0.9300
C9 C10 1.3832(19)
C9 H9 0.9300
C10 C11 1.3920(17)
C10 H10 0.9300
C11 C13 1.5049(17)
C12 H12A 0.9600
C12 H12B 0.9600
C12 H12C 0.9600
C13 H13A 0.9600
C13 H13B 0.9600
C13 H13C 0.9600
C14 C19 1.3926(16)
C14 C15 1.3975(16)
C14 P1 1.8118(12)
C15 C16 1.3869(17)
C15 H15 0.9300
C16 C17 1.3850(19)
C16 H16 0.9300
C17 C18 1.3846(19)
C17 H17 0.9300
C18 C19 1.3897(16)
C18 H18 0.9300
C19 H19 0.9300
C20 C21 1.3570(16)
C20 N2 1.3874(14)
C20 C24 1.5153(16)
C21 C22 1.5085(16)
C21 P1 1.7668(12)
C22 C23 1.5433(17)
C22 H22A 0.9700
C22 H22B 0.9700
C23 C24 1.5400(17)
C23 H23A 0.9700
C23 H23B 0.9700
C24 H24A 0.9700
C24 H24B 0.9700
C25 C26 1.4010(16)
C25 C30 1.4024(16)
C25 N2 1.4402(14)
C26 C27 1.3944(17)
C26 C31 1.5013(18)
C27 C28 1.383(2)
C27 H27 0.9300
C28 C29 1.380(2)
C28 H28 0.9300
C29 C30 1.3950(18)
C29 H29 0.9300
C30 C32 1.5056(18)
C31 H31A 0.9600
C31 H31B 0.9600
C31 H31C 0.9600
C32 H32A 0.9600
C32 H32B 0.9600
C32 H32C 0.9600
C33 N3 1.4542(16)
C33 H33A 0.9600
C33 H33B 0.9600
C33 H33C 0.9600
C34 N3 1.4512(16)
C34 H34A 0.9600
C34 H34B 0.9600
C34 H34C 0.9600
C35 N4 1.4583(16)
C35 H35A 0.9600
C35 H35B 0.9600
C35 H35C 0.9600
C36 N4 1.4557(16)
C36 H36A 0.9600
C36 H36B 0.9600
C36 H36C 0.9600
N1 Zr1 2.1727(10)
N2 Zr1 2.1740(10)
N3 Zr1 2.0191(10)
N4 Zr1 2.0670(10)
P1 Zr1 2.7756(3)

loop_
_geom_torsion_atom_site_label_1
_geom_torsion_atom_site_label_2
_geom_torsion_atom_site_label_3
_geom_torsion_atom_site_label_4
_geom_torsion
N1 C1 C2 C3 178.86(11)
C5 C1 C2 C3 -1.47(14)
N1 C1 C2 P1 -5.00(16)
C5 C1 C2 P1 174.67(8)
C1 C2 C3 C4 -10.80(13)
P1 C2 C3 C4 173.82(9)
C2 C3 C4 C5 18.38(12)
C2 C1 C5 C4 13.16(13)
N1 C1 C5 C4 -167.15(10)
C3 C4 C5 C1 -19.28(13)
C11 C6 C7 C8 -1.11(18)
N1 C6 C7 C8 179.20(11)
C11 C6 C7 C12 178.36(12)
N1 C6 C7 C12 -1.32(18)
C6 C7 C8 C9 0.3(2)
C12 C7 C8 C9 -179.17(13)
C7 C8 C9 C10 0.1(2)
C8 C9 C10 C11 0.3(2)
C9 C10 C11 C6 -1.06(19)
C9 C10 C11 C13 177.49(12)
C7 C6 C11 C10 1.48(17)
N1 C6 C11 C10 -178.83(11)
C7 C6 C11 C13 -177.05(11)
N1 C6 C11 C13 2.65(17)
C19 C14 C15 C16 0.23(18)
P1 C14 C15 C16 -174.86(10)
C14 C15 C16 C17 -0.45(19)
C15 C16 C17 C18 0.0(2)
C16 C17 C18 C19 0.61(19)
C17 C18 C19 C14 -0.83(18)
C15 C14 C19 C18 0.40(17)
P1 C14 C19 C18 175.46(9)
N2 C20 C21 C22 -178.15(10)
C24 C20 C21 C22 2.29(14)
N2 C20 C21 P1 0.72(16)
C24 C20 C21 P1 -178.84(8)
C20 C21 C22 C23 -17.61(14)
P1 C21 C22 C23 163.76(10)
C21 C22 C23 C24 25.43(13)
C21 C20 C24 C23 14.15(14)
N2 C20 C24 C23 -165.42(11)
C22 C23 C24 C20 -24.40(13)
C30 C25 C26 C27 0.43(18)
N2 C25 C26 C27 178.50(11)
C30 C25 C26 C31 179.49(11)
N2 C25 C26 C31 -2.43(17)
C25 C26 C27 C28 1.08(19)
C31 C26 C27 C28 -177.99(13)
C26 C27 C28 C29 -1.2(2)
C27 C28 C29 C30 -0.3(2)
C28 C29 C30 C25 1.75(19)
C28 C29 C30 C32 -176.29(13)
C26 C25 C30 C29 -1.82(18)
N2 C25 C30 C29 -179.89(11)
C26 C25 C30 C32 176.21(11)
N2 C25 C30 C32 -1.86(17)
C2 C1 N1 C6 147.85(11)
C5 C1 N1 C6 -31.78(15)
C2 C1 N1 Zr1 -23.20(15)
C5 C1 N1 Zr1 157.16(9)
C7 C6 N1 C1 102.34(13)
C11 C6 N1 C1 -77.35(13)
C7 C6 N1 Zr1 -87.13(13)
C11 C6 N1 Zr1 93.19(12)
C21 C20 N2 C25 167.97(11)
C24 C20 N2 C25 -12.53(15)
C21 C20 N2 Zr1 -4.83(16)
C24 C20 N2 Zr1 174.67(8)
C26 C25 N2 C20 107.26(12)
C30 C25 N2 C20 -74.65(13)
C26 C25 N2 Zr1 -79.37(12)
C30 C25 N2 Zr1 98.72(11)
C20 C21 P1 C2 -97.08(10)
C22 C21 P1 C2 81.51(13)
C20 C21 P1 C14 143.82(9)
C22 C21 P1 C14 -37.59(13)
C20 C21 P1 Zr1 2.25(10)
C22 C21 P1 Zr1 -179.17(11)
C1 C2 P1 C21 123.71(9)
C3 C2 P1 C21 -61.07(12)
C1 C2 P1 C14 -117.52(9)
C3 C2 P1 C14 57.70(12)
C1 C2 P1 Zr1 21.26(9)
C3 C2 P1 Zr1 -163.52(11)
C19 C14 P1 C21 142.70(10)
C15 C14 P1 C21 -42.30(11)
C19 C14 P1 C2 20.28(11)
C15 C14 P1 C2 -164.73(9)
C19 C14 P1 Zr1 -94.93(10)
C15 C14 P1 Zr1 80.07(10)
C34 N3 Zr1 N4 -67.74(10)
C33 N3 Zr1 N4 121.16(10)
C34 N3 Zr1 N1 43.55(10)
C33 N3 Zr1 N1 -127.55(10)
C34 N3 Zr1 N2 -172.89(9)
C33 N3 Zr1 N2 16.00(11)
C34 N3 Zr1 P1 116.05(9)
C33 N3 Zr1 P1 -55.05(10)
C36 N4 Zr1 N3 2.63(11)
C35 N4 Zr1 N3 -167.47(9)
C36 N4 Zr1 N1 -114.20(10)
C35 N4 Zr1 N1 75.70(10)
C36 N4 Zr1 N2 118.51(10)
C35 N4 Zr1 N2 -51.59(10)
C36 N4 Zr1 P1 168.06(9)
C35 N4 Zr1 P1 -2.03(18)
C1 N1 Zr1 N3 109.61(9)
C6 N1 Zr1 N3 -60.48(10)
C1 N1 Zr1 N4 -138.21(8)
C6 N1 Zr1 N4 51.69(9)
C1 N1 Zr1 N2 -29.23(10)
C6 N1 Zr1 N2 160.68(8)
C1 N1 Zr1 P1 26.26(8)
C6 N1 Zr1 P1 -143.83(9)
C20 N2 Zr1 N3 -78.00(10)
C25 N2 Zr1 N3 109.49(8)
C20 N2 Zr1 N4 172.30(9)
C25 N2 Zr1 N4 -0.21(9)
C20 N2 Zr1 N1 60.42(10)
C25 N2 Zr1 N1 -112.08(8)
C20 N2 Zr1 P1 4.41(8)
C25 N2 Zr1 P1 -168.10(9)
C21 P1 Zr1 N3 110.68(5)
C2 P1 Zr1 N3 -134.80(5)
C14 P1 Zr1 N3 -14.51(6)
C21 P1 Zr1 N4 -55.25(12)
C2 P1 Zr1 N4 59.27(11)
C14 P1 Zr1 N4 179.55(12)
C21 P1 Zr1 N1 -136.99(5)
C2 P1 Zr1 N1 -22.47(5)
C14 P1 Zr1 N1 97.81(6)
C21 P1 Zr1 N2 -3.04(5)
C2 P1 Zr1 N2 111.48(5)
C14 P1 Zr1 N2 -128.24(6)
